data_7211634
loop_
_publ_author_name
'Li, Cui-Jin'
'Lin, Zhuojia'
'Yun, Lei'
'Xie, Yu-Ling'
'Leng, Ji-Dong'
'Ou, Yong-Cong'
'Tong, Ming-Liang'

_publ_section_title
;
 Hydrothermal in situ ligand reaction: copper(II)-mediated stepwise
 oxidation of 2,3,5- and 2,4,6-trimethylpyridine to pyridinecarboxylates
;
_journal_issue 2
_journal_name_full CrystEngComm
_journal_page_first 425
_journal_paper_doi 10.1039/b911463g
_journal_volume 12
_journal_year 2010
_chemical_formula_sum 'C16 H16 Cu3 N2 O12'
_chemical_formula_weight 618.93
_chemical_name_systematic
;
?
;
_space_group_IT_number 2
_symmetry_cell_setting triclinic
_symmetry_space_group_name_Hall '-P 1'
_symmetry_space_group_name_H-M 'P -1'
_atom_sites_solution_hydrogens geom
_atom_sites_solution_primary direct
_atom_sites_solution_secondary difmap
_audit_creation_method SHELXL-97
_cell_angle_alpha 83.251(2)
_cell_angle_beta 82.728(2)
_cell_angle_gamma 81.003(2)
_cell_formula_units_Z 2
_cell_length_a 7.3163(7)
_cell_length_b 7.6838(7)
_cell_length_c 17.9429(16)
_cell_measurement_temperature 293(2)
_cell_volume 983.34(16)
_computing_cell_refinement 'Bruker SMART (Bruker, 1998)'
_computing_data_collection 'Bruker SMART (Bruker, 1998)'
_computing_data_reduction 'Bruker SAINT + & SHELXTL (Bruker, 1998)'
_computing_molecular_graphics 'Bruker SHELXTL'
_computing_publication_material 'Bruker SHELXTL'
_computing_structure_refinement 'SHELXL-97 (Sheldrick, 1997)'
_computing_structure_solution 'SHELXS-97 (Sheldrick, 1990)'
_diffrn_ambient_temperature 293(2)
_diffrn_measured_fraction_theta_full 0.938
_diffrn_measured_fraction_theta_max 0.938
_diffrn_measurement_device_type 'Bruker SMART CCD area detector'
_diffrn_measurement_method '\f and \w scans'
_diffrn_radiation_monochromator graphite
_diffrn_radiation_source 'fine-focus sealed tube'
_diffrn_radiation_type MoK\a
_diffrn_radiation_wavelength 0.71073
_diffrn_reflns_av_R_equivalents 0.0187
_diffrn_reflns_av_sigmaI/netI 0.0362
_diffrn_reflns_limit_h_max 9
_diffrn_reflns_limit_h_min -9
_diffrn_reflns_limit_k_max 9
_diffrn_reflns_limit_k_min -8
_diffrn_reflns_limit_l_max 22
_diffrn_reflns_limit_l_min -21
_diffrn_reflns_number 5824
_diffrn_reflns_theta_full 26.00
_diffrn_reflns_theta_max 26.00
_diffrn_reflns_theta_min 2.30
_exptl_absorpt_coefficient_mu 3.287
_exptl_absorpt_correction_T_max 0.8348
_exptl_absorpt_correction_T_min 0.5579
_exptl_absorpt_correction_type multi-scan
_exptl_absorpt_process_details 'SADABS (Bruker, 2002)'
_exptl_crystal_colour pale-green
_exptl_crystal_density_diffrn 2.090
_exptl_crystal_density_method 'not measured'
_exptl_crystal_description sheet-like
_exptl_crystal_F_000 618
_exptl_crystal_size_max 0.20
_exptl_crystal_size_mid 0.14
_exptl_crystal_size_min 0.06
_refine_diff_density_max 0.817
_refine_diff_density_min -0.403
_refine_diff_density_rms 0.107
_refine_ls_extinction_method none
_refine_ls_goodness_of_fit_ref 1.027
_refine_ls_hydrogen_treatment constr
_refine_ls_matrix_type full
_refine_ls_number_parameters 309
_refine_ls_number_reflns 3610
_refine_ls_number_restraints 0
_refine_ls_restrained_S_all 1.027
_refine_ls_R_factor_all 0.0416
_refine_ls_R_factor_gt 0.0371
_refine_ls_shift/su_max 0.000
_refine_ls_shift/su_mean 0.000
_refine_ls_structure_factor_coef Fsqd
_refine_ls_weighting_details 'calc w=1/[\s^2^(Fo^2^)+(0.0559P)^2^+0.9974P] where P=(Fo^2^+2Fc^2^)/3'
_refine_ls_weighting_scheme calc
_refine_ls_wR_factor_gt 0.0954
_refine_ls_wR_factor_ref 0.0987
_reflns_number_gt 3216
_reflns_number_total 3610
_reflns_threshold_expression >2sigma(I)
_cod_data_source_file b911463g.txt
_cod_data_source_block 2
_cod_original_sg_symbol_H-M p-1
_cod_database_code 7211634

loop_
_symmetry_equiv_pos_as_xyz
'x, y, z'
'-x, -y, -z'

loop_
_atom_site_label
_atom_site_type_symbol
_atom_site_fract_x
_atom_site_fract_y
_atom_site_fract_z
_atom_site_U_iso_or_equiv
_atom_site_adp_type
_atom_site_occupancy
_atom_site_symmetry_multiplicity
_atom_site_calc_flag
_atom_site_refinement_flags
Cu1 Cu 0.18324(6) 0.23761(6) 0.38549(2) 0.02892(14) Uani 1 1 d .
Cu2 Cu 0.0000 0.5000 0.5000 0.03158(17) Uani 1 2 d S
Cu3 Cu 0.19680(6) 0.86729(5) 0.03810(2) 0.02632(14) Uani 1 1 d .
Cu4 Cu 0.5000 0.5000 0.0000 0.03048(17) Uani 1 2 d S
O1W O 0.3633(5) 0.3764(5) 0.4501(2) 0.0683(11) Uani 1 1 d .
H1WA H 0.3932 0.4778 0.4350 0.069(17) Uiso 1 1 d R
H1WB H 0.4356 0.3222 0.4811 0.068(17) Uiso 1 1 d R
O2W O 0.2860(5) 0.3628(4) -0.07459(18) 0.0523(8) Uani 1 1 d .
H2WA H 0.2048 0.4533 -0.0803 0.10(2) Uiso 1 1 d R
H2WB H 0.2475 0.2888 -0.0398 0.09(2) Uiso 1 1 d R
O1 O -0.0362(4) 0.3064(4) 0.44967(14) 0.0348(6) Uani 1 1 d .
H1O H -0.0640 0.2184 0.4791 0.036(11) Uiso 1 1 d R
O2 O 0.2690(3) 0.6233(3) 0.04071(14) 0.0329(6) Uani 1 1 d .
H2O H 0.1983 0.5503 0.0611 0.043(13) Uiso 1 1 d R
O3 O 0.1068(4) 1.1195(3) 0.03505(14) 0.0358(6) Uani 1 1 d .
O4 O 0.0037(4) 1.3366(4) 0.10831(16) 0.0428(7) Uani 1 1 d .
O5 O 0.0072(4) 0.6503(4) 0.40222(13) 0.0396(7) Uani 1 1 d .
O6 O 0.1482(3) 0.4634(3) 0.31859(13) 0.0311(6) Uani 1 1 d .
O7 O 0.7665(4) 0.9962(4) -0.44077(14) 0.0434(7) Uani 1 1 d .
O8 O 0.5887(4) 1.2575(4) -0.43587(15) 0.0430(7) Uani 1 1 d .
O9 O 0.3256(4) 0.9199(3) -0.06177(14) 0.0397(7) Uani 1 1 d .
O10 O 0.5287(4) 0.6784(4) -0.08670(15) 0.0420(7) Uani 1 1 d .
N1 N 0.1022(4) 0.8749(4) 0.14750(15) 0.0245(6) Uani 1 1 d .
N2 N 0.6455(4) 0.8799(4) -0.30502(15) 0.0250(6) Uani 1 1 d .
C1 C 0.0267(4) 1.0399(4) 0.16487(19) 0.0237(7) Uani 1 1 d .
C2 C -0.0527(5) 1.0712(5) 0.23801(19) 0.0257(7) Uani 1 1 d .
C3 C -0.0398(5) 0.9272(5) 0.29266(19) 0.0273(7) Uani 1 1 d .
H3 H -0.0896 0.9432 0.3421 0.033 Uiso 1 1 calc R
C4 C 0.0449(4) 0.7614(5) 0.27562(18) 0.0238(7) Uani 1 1 d .
C5 C 0.1116(5) 0.7388(5) 0.20089(19) 0.0258(7) Uani 1 1 d .
H5 H 0.1637 0.6266 0.1879 0.031 Uiso 1 1 calc R
C6 C 0.0442(5) 1.1797(5) 0.0994(2) 0.0289(8) Uani 1 1 d .
C7 C -0.1486(6) 1.2490(5) 0.2582(2) 0.0354(9) Uani 1 1 d .
H7A H -0.2078 1.2381 0.3091 0.053 Uiso 1 1 calc R
H7B H -0.2407 1.2935 0.2244 0.053 Uiso 1 1 calc R
H7C H -0.0588 1.3293 0.2540 0.053 Uiso 1 1 calc R
C8 C 0.0674(5) 0.6117(5) 0.33751(19) 0.0260(7) Uani 1 1 d .
C9 C 0.5843(5) 1.0538(5) -0.32584(19) 0.0250(7) Uani 1 1 d .
C10 C 0.4784(5) 1.1641(5) -0.2758(2) 0.0274(7) Uani 1 1 d .
C11 C 0.4362(5) 1.0886(5) -0.2022(2) 0.0274(7) Uani 1 1 d .
H11 H 0.3664 1.1583 -0.1667 0.033 Uiso 1 1 calc R
C12 C 0.4959(4) 0.9131(5) -0.18120(18) 0.0247(7) Uani 1 1 d .
C13 C 0.6033(5) 0.8116(5) -0.23451(18) 0.0252(7) Uani 1 1 d .
H13 H 0.6465 0.6934 -0.2205 0.030 Uiso 1 1 calc R
C14 C 0.6497(5) 1.1096(5) -0.4073(2) 0.0308(8) Uani 1 1 d .
C15 C 0.4113(6) 1.3570(5) -0.2948(2) 0.0435(10) Uani 1 1 d .
H15A H 0.3476 1.3720 -0.3392 0.065 Uiso 1 1 calc R
H15B H 0.5158 1.4212 -0.3039 0.065 Uiso 1 1 calc R
H15C H 0.3276 1.4013 -0.2534 0.065 Uiso 1 1 calc R
C16 C 0.4463(5) 0.8295(5) -0.10269(19) 0.0263(7) Uani 1 1 d .

loop_
_atom_site_aniso_label
_atom_site_aniso_U_11
_atom_site_aniso_U_22
_atom_site_aniso_U_33
_atom_site_aniso_U_23
_atom_site_aniso_U_13
_atom_site_aniso_U_12
Cu1 0.0440(3) 0.0222(3) 0.0156(2) 0.00037(17) 0.00551(17) 0.00148(19)
Cu2 0.0486(4) 0.0270(4) 0.0141(3) -0.0014(2) 0.0041(3) 0.0035(3)
Cu3 0.0377(2) 0.0177(2) 0.0170(2) 0.00104(16) 0.00592(17) 0.00685(17)
Cu4 0.0425(4) 0.0192(3) 0.0193(3) 0.0042(2) 0.0097(2) 0.0126(3)
O1W 0.102(3) 0.047(2) 0.067(2) 0.0243(17) -0.051(2) -0.030(2)
O2W 0.074(2) 0.0335(18) 0.0425(18) -0.0015(14) 0.0102(15) -0.0022(17)
O1 0.0490(15) 0.0304(15) 0.0212(13) -0.0025(11) 0.0095(11) -0.0046(12)
O2 0.0416(14) 0.0165(13) 0.0312(14) 0.0022(10) 0.0133(11) 0.0072(11)
O3 0.0560(16) 0.0201(14) 0.0234(13) 0.0008(10) 0.0082(12) 0.0060(12)
O4 0.0666(18) 0.0197(15) 0.0350(15) -0.0018(11) 0.0067(13) 0.0055(13)
O5 0.0695(18) 0.0277(15) 0.0153(13) -0.0014(11) 0.0030(12) 0.0061(13)
O6 0.0450(14) 0.0241(14) 0.0184(12) 0.0007(10) 0.0054(10) 0.0036(11)
O7 0.0667(18) 0.0333(16) 0.0210(13) 0.0067(12) 0.0099(13) 0.0023(14)
O8 0.0629(18) 0.0279(16) 0.0309(15) 0.0113(12) -0.0006(13) 0.0017(13)
O9 0.0603(17) 0.0218(14) 0.0243(13) 0.0059(11) 0.0150(12) 0.0107(12)
O10 0.0503(16) 0.0302(16) 0.0282(14) 0.0110(11) 0.0153(12) 0.0210(12)
N1 0.0340(15) 0.0189(15) 0.0176(14) -0.0004(11) -0.0012(11) 0.0029(12)
N2 0.0316(14) 0.0217(16) 0.0183(14) 0.0008(11) 0.0027(11) 0.0000(12)
C1 0.0267(16) 0.0210(18) 0.0215(16) -0.0031(13) 0.0000(13) 0.0005(14)
C2 0.0311(17) 0.0223(18) 0.0233(17) -0.0053(14) -0.0023(13) -0.0007(14)
C3 0.0338(18) 0.031(2) 0.0164(16) -0.0078(14) 0.0003(13) 0.0006(15)
C4 0.0276(16) 0.0247(19) 0.0164(16) -0.0007(13) 0.0009(12) 0.0009(14)
C5 0.0346(17) 0.0194(18) 0.0197(17) -0.0002(13) -0.0008(13) 0.0041(14)
C6 0.0363(18) 0.0158(19) 0.0301(19) 0.0008(14) -0.0003(15) 0.0047(14)
C7 0.048(2) 0.029(2) 0.0266(19) -0.0121(16) 0.0037(16) 0.0019(17)
C8 0.0327(17) 0.026(2) 0.0171(16) -0.0023(14) -0.0020(13) 0.0011(15)
C9 0.0291(16) 0.0212(19) 0.0227(17) 0.0023(13) 0.0003(13) -0.0032(14)
C10 0.0295(17) 0.0207(19) 0.0290(18) 0.0028(14) 0.0005(14) -0.0008(14)
C11 0.0312(17) 0.0242(19) 0.0227(17) -0.0008(14) 0.0051(13) 0.0010(14)
C12 0.0278(16) 0.0221(18) 0.0210(17) 0.0011(13) 0.0014(13) 0.0004(14)
C13 0.0346(17) 0.0181(18) 0.0191(16) 0.0017(13) 0.0022(13) 0.0006(14)
C14 0.0408(19) 0.023(2) 0.0254(18) 0.0012(15) 0.0010(15) -0.0033(16)
C15 0.052(2) 0.027(2) 0.039(2) 0.0064(18) 0.0150(18) 0.0060(18)
C16 0.0317(17) 0.0258(19) 0.0181(16) -0.0006(14) 0.0036(13) 0.0000(15)

loop_
_atom_type_symbol
_atom_type_description
_atom_type_scat_dispersion_real
_atom_type_scat_dispersion_imag
_atom_type_scat_source
C C 0.0033 0.0016 'International Tables Vol C Tables 4.2.6.8 and 6.1.1.4'
H H 0.0000 0.0000 'International Tables Vol C Tables 4.2.6.8 and 6.1.1.4'
N N 0.0061 0.0033 'International Tables Vol C Tables 4.2.6.8 and 6.1.1.4'
O O 0.0106 0.0060 'International Tables Vol C Tables 4.2.6.8 and 6.1.1.4'
Cu Cu 0.3201 1.2651 'International Tables Vol C Tables 4.2.6.8 and 6.1.1.4'

loop_
_geom_angle_atom_site_label_1
_geom_angle_atom_site_label_2
_geom_angle_atom_site_label_3
_geom_angle
_geom_angle_site_symmetry_1
_geom_angle_site_symmetry_3
O1 Cu1 O7 93.80(12) . 2_665
O1 Cu1 N2 160.48(12) . 2_665
O7 Cu1 N2 82.06(11) 2_665 2_665
O1 Cu1 O6 92.18(11) . .
O7 Cu1 O6 173.30(11) 2_665 .
N2 Cu1 O6 91.30(11) 2_665 .
O1 Cu1 O1W 92.67(14) . .
O7 Cu1 O1W 96.27(12) 2_665 .
N2 Cu1 O1W 106.72(14) 2_665 .
O6 Cu1 O1W 86.45(11) . .
O1 Cu2 O1 180.00(12) . 2_566
O1 Cu2 O5 89.55(11) . .
O1 Cu2 O5 90.45(11) 2_566 .
O1 Cu2 O5 90.45(11) . 2_566
O1 Cu2 O5 89.55(11) 2_566 2_566
O5 Cu2 O5 180.000(1) . 2_566
O2 Cu3 O3 176.67(12) . .
O2 Cu3 O9 94.82(11) . .
O3 Cu3 O9 86.40(11) . .
O2 Cu3 N1 97.40(11) . .
O3 Cu3 N1 82.11(11) . .
O9 Cu3 N1 162.29(12) . .
O2 Cu4 O2 180.0 2_665 .
O2 Cu4 O10 86.53(10) 2_665 .
O2 Cu4 O10 93.47(10) . .
O2 Cu4 O10 93.47(10) 2_665 2_665
O2 Cu4 O10 86.53(10) . 2_665
O10 Cu4 O10 180.00(11) . 2_665
O2 Cu4 O2W 97.18(11) 2_665 .
O2 Cu4 O2W 82.82(11) . .
O10 Cu4 O2W 87.89(12) . .
O10 Cu4 O2W 92.11(12) 2_665 .
Cu1 O1W H1WA 122.9 . .
Cu1 O1W H1WB 123.7 . .
H1WA O1W H1WB 110.3 . .
Cu4 O2W H2WA 97.5 . .
Cu4 O2W H2WB 98.6 . .
H2WA O2W H2WB 110.9 . .
Cu1 O1 Cu2 108.84(13) . .
Cu1 O1 H1O 109.6 . .
Cu2 O1 H1O 113.7 . .
Cu3 O2 Cu4 127.79(14) . .
Cu3 O2 H2O 122.3 . .
Cu4 O2 H2O 109.9 . .
C6 O3 Cu3 116.3(2) . .
C8 O5 Cu2 130.3(2) . .
C8 O6 Cu1 126.7(2) . .
C14 O7 Cu1 116.3(2) . 2_665
C16 O9 Cu3 132.5(2) . .
C16 O10 Cu4 133.4(2) . .
C5 N1 C1 120.6(3) . .
C5 N1 Cu3 126.4(2) . .
C1 N1 Cu3 112.9(2) . .
C13 N2 C9 119.7(3) . .
C13 N2 Cu1 126.8(2) . 2_665
C9 N2 Cu1 113.1(2) . 2_665
N1 C1 C2 121.4(3) . .
N1 C1 C6 113.4(3) . .
C2 C1 C6 125.2(3) . .
C3 C2 C1 116.6(3) . .
C3 C2 C7 120.4(3) . .
C1 C2 C7 122.9(3) . .
C4 C3 C2 121.8(3) . .
C4 C3 H3 119.1 . .
C2 C3 H3 119.1 . .
C3 C4 C5 118.2(3) . .
C3 C4 C8 120.1(3) . .
C5 C4 C8 121.7(3) . .
N1 C5 C4 121.2(3) . .
N1 C5 H5 119.4 . .
C4 C5 H5 119.4 . .
O4 C6 O3 124.3(3) . .
O4 C6 C1 120.9(3) . .
O3 C6 C1 114.8(3) . .
C2 C7 H7A 109.5 . .
C2 C7 H7B 109.5 . .
H7A C7 H7B 109.5 . .
C2 C7 H7C 109.5 . .
H7A C7 H7C 109.5 . .
H7B C7 H7C 109.5 . .
O5 C8 O6 127.3(3) . .
O5 C8 C4 115.5(3) . .
O6 C8 C4 117.2(3) . .
N2 C9 C10 122.3(3) . .
N2 C9 C14 112.4(3) . .
C10 C9 C14 125.3(3) . .
C9 C10 C11 116.7(3) . .
C9 C10 C15 124.7(3) . .
C11 C10 C15 118.6(3) . .
C12 C11 C10 121.2(3) . .
C12 C11 H11 119.4 . .
C10 C11 H11 119.4 . .
C11 C12 C13 118.7(3) . .
C11 C12 C16 121.5(3) . .
C13 C12 C16 119.8(3) . .
N2 C13 C12 121.4(3) . .
N2 C13 H13 119.3 . .
C12 C13 H13 119.3 . .
O8 C14 O7 125.2(3) . .
O8 C14 C9 119.2(3) . .
O7 C14 C9 115.6(3) . .
C10 C15 H15A 109.5 . .
C10 C15 H15B 109.5 . .
H15A C15 H15B 109.5 . .
C10 C15 H15C 109.5 . .
H15A C15 H15C 109.5 . .
H15B C15 H15C 109.5 . .
O10 C16 O9 128.0(3) . .
O10 C16 C12 116.0(3) . .
O9 C16 C12 116.1(3) . .

loop_
_geom_bond_atom_site_label_1
_geom_bond_atom_site_label_2
_geom_bond_distance
_geom_bond_site_symmetry_2
Cu1 O1 1.896(3) .
Cu1 O7 1.953(3) 2_665
Cu1 N2 1.991(3) 2_665
Cu1 O6 1.992(2) .
Cu1 O1W 2.309(3) .
Cu2 O1 1.897(3) .
Cu2 O1 1.897(3) 2_566
Cu2 O5 1.983(2) .
Cu2 O5 1.983(2) 2_566
Cu3 O2 1.864(2) .
Cu3 O3 1.944(3) .
Cu3 O9 1.945(2) .
Cu3 N1 2.002(3) .
Cu4 O2 1.907(2) 2_665
Cu4 O2 1.907(2) .
Cu4 O10 1.962(2) .
Cu4 O10 1.962(2) 2_665
Cu4 O2W 2.595(3) .
O1W H1WA 0.8467 .
O1W H1WB 0.8455 .
O2W H2WA 0.8464 .
O2W H2WB 0.8449 .
O1 H1O 0.8422 .
O2 H2O 0.8429 .
O3 C6 1.296(4) .
O4 C6 1.220(4) .
O5 C8 1.241(4) .
O6 C8 1.261(4) .
O7 C14 1.269(5) .
O7 Cu1 1.953(3) 2_665
O8 C14 1.231(5) .
O9 C16 1.251(4) .
O10 C16 1.241(4) .
N1 C5 1.332(4) .
N1 C1 1.357(4) .
N2 C13 1.329(4) .
N2 C9 1.365(4) .
N2 Cu1 1.991(3) 2_665
C1 C2 1.398(5) .
C1 C6 1.503(5) .
C2 C3 1.389(5) .
C2 C7 1.497(5) .
C3 C4 1.377(5) .
C3 H3 0.9300 .
C4 C5 1.389(5) .
C4 C8 1.507(5) .
C5 H5 0.9300 .
C7 H7A 0.9600 .
C7 H7B 0.9600 .
C7 H7C 0.9600 .
C9 C10 1.387(5) .
C9 C14 1.513(5) .
C10 C11 1.395(5) .
C10 C15 1.500(5) .
C11 C12 1.375(5) .
C11 H11 0.9300 .
C12 C13 1.390(5) .
C12 C16 1.503(4) .
C13 H13 0.9300 .
C15 H15A 0.9600 .
C15 H15B 0.9600 .
C15 H15C 0.9600 .

loop_
_geom_hbond_atom_site_label_D
_geom_hbond_atom_site_label_H
_geom_hbond_atom_site_label_A
_geom_hbond_distance_DH
_geom_hbond_distance_HA
_geom_hbond_distance_DA
_geom_hbond_angle_DHA
_geom_hbond_site_symmetry_A
O1W H1WA O8 0.85 2.06 2.867(4) 158.9 2_675
O1W H1WB O8 0.85 1.95 2.772(4) 164.7 1_546
O2W H2WA O4 0.85 2.10 2.943(5) 171.9 2_575
O2W H2WB O3 0.84 2.05 2.887(4) 168.9 1_545
O1 H1O O7 0.84 2.48 3.299(4) 164.3 1_446
O2 H2O O4 0.84 2.35 3.195(4) 175.2 1_545
